data_4071967
loop_
_publ_author_name
'Postigo, Lorena'
'V\'azquez, Ana B.'
'S\'anchez-Nieves, Javier'
'Royo, Pascual'
'Herdtweck, Eberhardt'

_publ_section_title
;
 Mono- and Dinuclear Cyclopentadienylsiloxo Titanium Complexes: Synthesis,
 Reactivity, and Catalytic Polymerization Applications
;
_journal_issue 21
_journal_name_full Organometallics
_journal_page_first 5588
_journal_paper_doi 10.1021/om800492e
_journal_volume 27
_journal_year 2008
_chemical_formula_moiety 'C20 H30 Cl4 O3 Si2 Ti2'
_chemical_formula_sum 'C20 H30 Cl4 O3 Si2 Ti2'
_chemical_formula_weight 612.16
_space_group_IT_number 15
_symmetry_cell_setting monoclinic
_symmetry_Int_Tables_number 15
_symmetry_space_group_name_Hall '-C 2yc'
_symmetry_space_group_name_H-M 'C 1 2/c 1'
_atom_sites_solution_hydrogens difmap
_atom_sites_solution_primary direct
_atom_sites_solution_secondary difmap
_cell_angle_alpha 90
_cell_angle_beta 108.6914(4)
_cell_angle_gamma 90
_cell_formula_units_Z 4
_cell_length_a 15.4858(1)
_cell_length_b 8.3884(1)
_cell_length_c 21.9165(2)
_cell_measurement_reflns_used 2657
_cell_measurement_temperature 173(1)
_cell_measurement_theta_max 25.36
_cell_measurement_theta_min 2.78
_cell_volume 2696.82(4)
_computing_cell_refinement 'DENZO (Nonius, 2001b)'
_computing_data_collection 'Kappa-CCD Control Software (Nonius, 2001a)'
_computing_data_reduction 'DENZO (Nonius, 2001b)'
_computing_molecular_graphics 'PLATON (Spek, 2007)'
_computing_publication_material 'PLATON (Spek, 2007)'
_computing_structure_refinement 'SHELXL97 (Sheldrick, 1998)'
_computing_structure_solution 'SIR92 (Altomare, 1994)'
_diffrn_ambient_temperature 173(1)
_diffrn_detector ' CCD plate '
_diffrn_detector_area_resol_mean 18
_diffrn_measured_fraction_theta_full 1.00
_diffrn_measured_fraction_theta_max 1.00
_diffrn_measurement_device ' \k-geometry diffractometer '
_diffrn_measurement_device_type ' Nonius \k-CCD diffractometer'
_diffrn_measurement_method ' phi- and omega-rotation '
_diffrn_radiation_monochromator graphite
_diffrn_radiation_source 'NONIUS FR 591 rotating anode'
_diffrn_radiation_type 'Mo K\a'
_diffrn_radiation_wavelength 0.71073
_diffrn_reflns_av_R_equivalents 0.034
_diffrn_reflns_av_sigmaI/netI 0.0205
_diffrn_reflns_limit_h_max 18
_diffrn_reflns_limit_h_min -18
_diffrn_reflns_limit_k_max 10
_diffrn_reflns_limit_k_min -10
_diffrn_reflns_limit_l_max 26
_diffrn_reflns_limit_l_min -26
_diffrn_reflns_number 27893
_diffrn_reflns_theta_full 25.36
_diffrn_reflns_theta_max 25.36
_diffrn_reflns_theta_min 2.78
_diffrn_standards_decay_% 0
_exptl_absorpt_coefficient_mu 1.097
_exptl_absorpt_correction_T_max 0.917
_exptl_absorpt_correction_T_min 0.771
_exptl_absorpt_correction_type multi-scan
_exptl_absorpt_process_details
; 
 applied during the scaling procedure
 source:  (Nonius, 2001b)
;
_exptl_crystal_colour orange
_exptl_crystal_density_diffrn 1.508
_exptl_crystal_density_meas ?
_exptl_crystal_density_method none
_exptl_crystal_description fragment
_exptl_crystal_F_000 1256
_exptl_crystal_size_max 0.25
_exptl_crystal_size_mid 0.13
_exptl_crystal_size_min 0.08
_refine_diff_density_max 0.331
_refine_diff_density_min -0.251
_refine_diff_density_rms 0.052
_refine_ls_extinction_method none
_refine_ls_goodness_of_fit_ref 1.061
_refine_ls_hydrogen_treatment refall
_refine_ls_matrix_type full
_refine_ls_number_parameters 201
_refine_ls_number_reflns 2477
_refine_ls_number_restraints 0
_refine_ls_restrained_S_all 1.061
_refine_ls_R_factor_all 0.0294
_refine_ls_R_factor_gt 0.0252
_refine_ls_shift/su_max 0.000
_refine_ls_shift/su_mean 0.000
_refine_ls_structure_factor_coef Fsqd
_refine_ls_weighting_details 'w=1/[\s^2^(Fo^2^)+(0.0257P)^2^+4.7633P] where P=(Fo^2^+2Fc^2^)/3'
_refine_ls_weighting_scheme sigma
_refine_ls_wR_factor_gt 0.0628
_refine_ls_wR_factor_ref 0.0650
_reflns_number_gt 2254
_reflns_number_total 2477
_reflns_threshold_expression >2sigma(I)
_cod_data_source_file om800492e_si_002.cif
_cod_data_source_block ROYL-4231-173
_cod_depositor_comments
;
The following automatic conversions were performed:

'_symmetry_cell_setting' value 'Monoclinic' changed to 'monoclinic'
according to /home/saulius/struct/CIF-dictionaries/cif_core.dic
dictionary named 'cif_core.dic' version 2.4.1 from 2010-06-29.

Automatic conversion script
Id: cif_fix_values 1715 2011-07-08 13:25:40Z adriana 

The following automatic conversions were performed:

'_exptl_crystal_density_meas' value 'none' was changed to '?' - the
value is perceived as not measured.

Automatic conversion script
Id: cif_fix_values 3008 2015-01-20 13:52:24Z robertas 
;
_cod_original_sg_symbol_H-M 'C 2/c'
_cod_database_code 4071967

loop_
_symmetry_equiv_pos_as_xyz
x,y,z
-x,y,1/2-z
-x,-y,-z
x,-y,1/2+z
1/2+x,1/2+y,z
1/2-x,1/2+y,1/2-z
1/2-x,1/2-y,-z
1/2+x,1/2-y,1/2+z

loop_
_atom_site_aniso_label
_atom_site_aniso_U_11
_atom_site_aniso_U_22
_atom_site_aniso_U_33
_atom_site_aniso_U_23
_atom_site_aniso_U_13
_atom_site_aniso_U_12
Ti 0.0195(2) 0.0221(2) 0.0190(2) -0.0012(1) 0.0059(1) -0.0019(1)
Cl1 0.0220(3) 0.0528(3) 0.0301(3) 0.0027(2) 0.0040(2) 0.0041(2)
Cl2 0.0509(4) 0.0235(3) 0.0483(3) -0.0028(2) 0.0282(3) -0.0063(2)
Si 0.0175(3) 0.0237(3) 0.0193(3) 0.0006(2) 0.0064(2) -0.0018(2)
O1 0.0202(7) 0.0301(7) 0.0207(7) -0.0017(6) 0.0073(5) -0.0037(6)
O2 0.0220(9) 0.0208(9) 0.0219(9) 0.0000 0.0077(7) 0.0000
C1 0.0292(12) 0.0416(14) 0.0384(14) -0.0001(12) 0.0148(11) -0.0101(11)
C11 0.0184(9) 0.0236(10) 0.0199(9) 0.0010(7) 0.0087(7) -0.0007(7)
C12 0.0221(9) 0.0252(10) 0.0207(9) 0.0031(8) 0.0085(8) -0.0013(8)
C13 0.0239(10) 0.0315(11) 0.0204(10) 0.0015(8) 0.0085(8) -0.0037(8)
C14 0.0276(10) 0.0278(10) 0.0222(10) -0.0018(8) 0.0122(8) -0.0022(8)
C15 0.0233(10) 0.0259(10) 0.0226(10) 0.0002(8) 0.0112(8) 0.0029(8)
C22 0.0369(13) 0.0258(11) 0.0299(12) 0.0049(9) 0.0067(10) 0.0051(10)
C23 0.0327(12) 0.0453(15) 0.0207(11) 0.0030(10) 0.0036(10) -0.0023(11)
C24 0.0503(15) 0.0349(13) 0.0322(13) -0.0099(10) 0.0187(12) -0.0054(12)
C25 0.0339(12) 0.0313(13) 0.0321(12) -0.0003(10) 0.0092(10) 0.0117(10)

loop_
_atom_site_label
_atom_site_type_symbol
_atom_site_thermal_displace_type
_atom_site_fract_x
_atom_site_fract_y
_atom_site_fract_z
_atom_site_occupancy
_atom_site_U_iso_or_equiv
Ti Ti Uani 0.37169(2) 0.43788(4) 0.13934(1) 1.000 0.0203(1)
Cl1 Cl Uani 0.23069(3) 0.52470(7) 0.08172(3) 1.000 0.0360(2)
Cl2 Cl Uani 0.35183(4) 0.17398(6) 0.14942(3) 1.000 0.0380(2)
Si Si Uani 0.57574(3) 0.65157(6) 0.22663(2) 1.000 0.0201(2)
O1 O Uani 0.38152(9) 0.51548(16) 0.21801(6) 1.000 0.0235(4)
O2 O Uani 0.50000 0.7490(2) 0.25000 1.000 0.0214(5)
C1 C Uani 0.66358(17) 0.7894(3) 0.21947(13) 1.000 0.0355(8)
C11 C Uani 0.51241(12) 0.5493(2) 0.14948(9) 1.000 0.0200(5)
C12 C Uani 0.44619(13) 0.6268(2) 0.09652(9) 1.000 0.0223(5)
C13 C Uani 0.41244(13) 0.5140(2) 0.04585(9) 1.000 0.0249(6)
C14 C Uani 0.45581(13) 0.3674(2) 0.06687(9) 1.000 0.0249(6)
C15 C Uani 0.51739(13) 0.3869(2) 0.13043(9) 1.000 0.0230(6)
C22 C Uani 0.41886(18) 0.7990(3) 0.09348(12) 1.000 0.0318(7)
C23 C Uani 0.34612(17) 0.5458(3) -0.01975(11) 1.000 0.0341(7)
C24 C Uani 0.4432(2) 0.2184(3) 0.02765(13) 1.000 0.0378(8)
C25 C Uani 0.57926(17) 0.2586(3) 0.16775(12) 1.000 0.0328(7)
H11 H Uiso 0.6822(19) 0.852(3) 0.2545(15) 1.000 0.053(8)
H12 H Uiso 0.642(2) 0.856(4) 0.1869(16) 1.000 0.065(9)
H13 H Uiso 0.709(2) 0.738(3) 0.2122(13) 1.000 0.054(8)
H221 H Uiso 0.420(2) 0.840(4) 0.1297(17) 1.000 0.079(11)
H222 H Uiso 0.370(3) 0.820(4) 0.0609(18) 1.000 0.086(12)
H223 H Uiso 0.466(3) 0.859(5) 0.0894(19) 1.000 0.103(13)
H231 H Uiso 0.300(2) 0.468(3) -0.0315(13) 1.000 0.055(8)
H232 H Uiso 0.374(2) 0.541(3) -0.0495(15) 1.000 0.060(9)
H233 H Uiso 0.318(2) 0.638(4) -0.0214(14) 1.000 0.060(9)
H241 H Uiso 0.424(2) 0.235(4) -0.015(2) 1.000 0.088(12)
H242 H Uiso 0.416(3) 0.150(5) 0.0393(19) 1.000 0.102(14)
H243 H Uiso 0.499(3) 0.174(4) 0.0313(18) 1.000 0.097(13)
H251 H Uiso 0.603(2) 0.273(4) 0.2100(17) 1.000 0.073(10)
H252 H Uiso 0.625(2) 0.246(4) 0.1512(15) 1.000 0.068(9)
H253 H Uiso 0.551(2) 0.161(4) 0.1608(15) 1.000 0.066(9)

loop_
_atom_type_symbol
_atom_type_description
_atom_type_scat_dispersion_real
_atom_type_scat_dispersion_imag
_atom_type_scat_source
Ti Ti 0.2776 0.4457 'International Tables Vol C Tables 4.2.6.8 and 6.1.1.4'
Si Si 0.0817 0.0704 'International Tables Vol C Tables 4.2.6.8 and 6.1.1.4'
O O 0.0106 0.0060 'International Tables Vol C Tables 4.2.6.8 and 6.1.1.4'
Cl Cl 0.1484 0.1585 'International Tables Vol C Tables 4.2.6.8 and 6.1.1.4'
H H 0.0000 0.0000 'International Tables Vol C Tables 4.2.6.8 and 6.1.1.4'
C C 0.0033 0.0016 'International Tables Vol C Tables 4.2.6.8 and 6.1.1.4'

loop_
_geom_angle_atom_site_label_1
_geom_angle_atom_site_label_2
_geom_angle_atom_site_label_3
_geom_angle
_geom_angle_site_symmetry_1
_geom_angle_site_symmetry_3
_geom_angle_publ_flag
Cl1 Ti Cl2 103.47(3) . . yes
Cl1 Ti O1 100.84(5) . . yes
Cl1 Ti C11 129.31(5) . . yes
Cl1 Ti C12 94.02(5) . . yes
Cl1 Ti C13 84.79(5) . . yes
Cl1 Ti C14 109.71(5) . . yes
Cl1 Ti C15 141.92(5) . . yes
Cl2 Ti O1 103.47(5) . . yes
Cl2 Ti C11 122.71(5) . . yes
Cl2 Ti C12 143.95(5) . . yes
Cl2 Ti C13 115.06(5) . . yes
Cl2 Ti C14 86.77(4) . . yes
Cl2 Ti C15 89.67(5) . . yes
O1 Ti C11 88.51(7) . . yes
O1 Ti C12 103.82(6) . . yes
O1 Ti C13 138.66(6) . . yes
O1 Ti C14 144.57(7) . . yes
O1 Ti C15 110.72(7) . . yes
C11 Ti C12 36.00(7) . . yes
C11 Ti C13 58.73(7) . . yes
C11 Ti C14 58.36(6) . . yes
C11 Ti C15 35.66(6) . . yes
C12 Ti C13 34.90(6) . . yes
C12 Ti C14 57.51(6) . . yes
C12 Ti C15 58.71(6) . . yes
C13 Ti C14 33.76(6) . . yes
C13 Ti C15 57.47(7) . . yes
C14 Ti C15 34.51(7) . . yes
O2 Si C1 109.73(10) . . yes
O2 Si C11 106.90(7) . . yes
O1 Si O2 105.95(6) 2_655 . yes
C1 Si C11 113.66(10) . . yes
O1 Si C1 111.58(10) 2_655 . yes
O1 Si C11 108.64(7) 2_655 . yes
Ti O1 Si 147.96(9) . 2_655 yes
Si O2 Si 120.24(10) . 2_655 yes
Ti C11 Si 118.48(9) . . yes
Ti C11 C12 72.46(11) . . yes
Ti C11 C15 74.06(11) . . yes
Si C11 C12 123.75(13) . . yes
Si C11 C15 129.62(14) . . yes
C12 C11 C15 106.62(16) . . no
Ti C12 C11 71.54(10) . . yes
Ti C12 C13 75.92(11) . . yes
Ti C12 C22 120.27(16) . . yes
C11 C12 C13 108.55(15) . . no
C11 C12 C22 126.18(17) . . no
C13 C12 C22 125.23(18) . . no
Ti C13 C12 69.18(11) . . yes
Ti C13 C14 73.62(11) . . yes
Ti C13 C23 125.16(16) . . yes
C12 C13 C14 107.94(16) . . no
C12 C13 C23 126.65(17) . . no
C14 C13 C23 125.34(17) . . no
Ti C14 C13 72.62(11) . . yes
Ti C14 C15 70.33(11) . . yes
Ti C14 C24 125.56(16) . . yes
C13 C14 C15 108.67(15) . . no
C13 C14 C24 125.63(19) . . no
C15 C14 C24 125.62(18) . . no
Ti C15 C11 70.28(11) . . yes
Ti C15 C14 75.16(12) . . yes
Ti C15 C25 123.03(15) . . yes
C11 C15 C14 108.21(16) . . no
C11 C15 C25 127.47(18) . . no
C14 C15 C25 124.24(17) . . no
Si C1 H11 109.9(19) . . no
Si C1 H12 112(2) . . no
Si C1 H13 111.4(18) . . no
H11 C1 H12 105(3) . . no
H11 C1 H13 113(3) . . no
H12 C1 H13 106(3) . . no
C12 C22 H221 115(2) . . no
C12 C22 H222 113(2) . . no
C12 C22 H223 108(3) . . no
H221 C22 H222 115(4) . . no
H221 C22 H223 95(3) . . no
H222 C22 H223 109(4) . . no
C13 C23 H231 111.5(17) . . no
C13 C23 H232 110(2) . . no
C13 C23 H233 111.9(19) . . no
H231 C23 H232 106(3) . . no
H231 C23 H233 106(3) . . no
H232 C23 H233 111(3) . . no
C14 C24 H241 114(2) . . no
C14 C24 H242 114(3) . . no
C14 C24 H243 110(2) . . no
H241 C24 H242 114(4) . . no
H241 C24 H243 98(3) . . no
H242 C24 H243 105(4) . . no
C15 C25 H251 117(2) . . no
C15 C25 H252 108(2) . . no
C15 C25 H253 111(2) . . no
H251 C25 H252 109(3) . . no
H251 C25 H253 108(3) . . no
H252 C25 H253 103(3) . . no

loop_
_geom_bond_atom_site_label_1
_geom_bond_atom_site_label_2
_geom_bond_distance
_geom_bond_site_symmetry_2
_geom_bond_publ_flag
Ti Cl1 2.2639(6) . yes
Ti Cl2 2.2555(6) . yes
Ti O1 1.8032(13) . yes
Ti C11 2.3154(19) . yes
Ti C12 2.3274(19) . yes
Ti C13 2.415(2) . yes
Ti C14 2.428(2) . yes
Ti C15 2.365(2) . yes
Si O2 1.6404(10) . yes
Si C1 1.830(3) . yes
Si C11 1.8692(19) . yes
Si O1 1.6428(14) 2_655 yes
C11 C12 1.435(3) . no
C11 C15 1.434(2) . no
C12 C13 1.425(3) . no
C12 C22 1.501(3) . no
C13 C14 1.406(2) . no
C13 C23 1.499(3) . no
C14 C15 1.423(3) . no
C14 C24 1.494(3) . no
C15 C25 1.498(3) . no
C1 H11 0.90(3) . no
C1 H12 0.88(3) . no
C1 H13 0.88(3) . no
C22 H221 0.86(4) . no
C22 H222 0.88(4) . no
C22 H223 0.91(5) . no
C23 H231 0.94(3) . no
C23 H232 0.89(3) . no
C23 H233 0.88(3) . no
C24 H241 0.90(4) . no
C24 H242 0.80(4) . no
C24 H243 0.92(5) . no
C25 H251 0.89(4) . no
C25 H252 0.90(3) . no
C25 H253 0.92(3) . no
